data_4028690
loop_
_publ_author_name
'Kimberly Geoghegan'
'Shaun Smullen'
'Paul Evans'

_publ_section_title
;
 Halonium Ion Triggered Rearrangement of Unsaturated Benzo-Annulated Bi-
 and Tricyclic Sulfonamides
;
_journal_name_full 'Journal of Organic Chemistry'
_journal_page_first 10443
_journal_page_last 10451
_journal_paper_doi 10.1021/jo401888f
_journal_volume 78
_journal_year 2013
_chemical_formula_moiety 'C15 H13 Br2 N O4 S'
_chemical_formula_sum 'C15 H13 Br2 N O4 S'
_chemical_formula_weight 463.14
_chemical_name_systematic
; 
 ? 
;
_space_group_IT_number 14
_symmetry_cell_setting monoclinic
_symmetry_space_group_name_Hall '-P 2ybc'
_symmetry_space_group_name_H-M 'P 1 21/c 1'
_atom_sites_solution_hydrogens geom
_atom_sites_solution_primary direct
_atom_sites_solution_secondary difmap
_audit_creation_method SHELXL-97
_cell_angle_alpha 90.00
_cell_angle_beta 102.774(2)
_cell_angle_gamma 90.00
_cell_formula_units_Z 4
_cell_length_a 11.8097(2)
_cell_length_b 18.8010(3)
_cell_length_c 7.3495(1)
_cell_measurement_reflns_used 16338
_cell_measurement_temperature 100(2)
_cell_measurement_theta_max 29.2590
_cell_measurement_theta_min 3.5630
_cell_volume 1591.45(4)
_computing_cell_refinement
; 
CrysAlisPro, Agilent Technologies, 
Version 1.171.36.24a (release 19-12-2012 CrysAlis171 .NET) 
(compiled Dec 19 2012,11:08:27) 
;
_computing_data_collection
; 
CrysAlisPro, Agilent Technologies, 
Version 1.171.36.24a (release 19-12-2012 CrysAlis171 .NET) 
(compiled Dec 19 2012,11:08:27) 
;
_computing_data_reduction
; 
CrysAlisPro, Agilent Technologies, 
Version 1.171.36.24a (release 19-12-2012 CrysAlis171 .NET) 
(compiled Dec 19 2012,11:08:27) 
;
_computing_structure_refinement 'SHELXL-97 (Sheldrick, 2008)'
_computing_structure_solution 'SHELXS-97 (Sheldrick, 2008)'
_diffrn_ambient_temperature 100(2)
_diffrn_detector_area_resol_mean 10.3196
_diffrn_measured_fraction_theta_full 0.995
_diffrn_measured_fraction_theta_max 0.947
_diffrn_measurement_device_type 'SuperNova, Dual, Cu at zero, Atlas'
_diffrn_measurement_method '\w scans'
_diffrn_radiation_monochromator mirror
_diffrn_radiation_source 'SuperNova (Mo) x-ray Source'
_diffrn_radiation_type MoK\a
_diffrn_radiation_wavelength 0.71073
_diffrn_reflns_av_R_equivalents 0.0318
_diffrn_reflns_av_sigmaI/netI 0.0199
_diffrn_reflns_limit_h_max 16
_diffrn_reflns_limit_h_min -15
_diffrn_reflns_limit_k_max 25
_diffrn_reflns_limit_k_min -24
_diffrn_reflns_limit_l_max 10
_diffrn_reflns_limit_l_min -10
_diffrn_reflns_number 34858
_diffrn_reflns_theta_full 28.00
_diffrn_reflns_theta_max 29.48
_diffrn_reflns_theta_min 2.80
_exptl_absorpt_coefficient_mu 5.244
_exptl_absorpt_correction_T_max 0.710
_exptl_absorpt_correction_T_min 0.471
_exptl_absorpt_correction_type analytical
_exptl_absorpt_process_details
; 
CrysAlisPro, Agilent Technologies, 
Version 1.171.36.24a (release 19-12-2012 CrysAlis171 .NET) 
(compiled Dec 19 2012,11:08:27) 
Analytical numeric absorption correction using a multifaceted crystal 
model based on expressions derived by R.C. Clark & J.S. Reid. 
(Clark, R. C. & Reid, J. S. (1995). Acta Cryst. A51, 887-897) 
;
_exptl_crystal_colour colourless
_exptl_crystal_density_diffrn 1.933
_exptl_crystal_description plate
_exptl_crystal_F_000 912
_exptl_crystal_size_max 0.1910
_exptl_crystal_size_mid 0.1531
_exptl_crystal_size_min 0.0738
_refine_diff_density_max 1.927
_refine_diff_density_min -1.887
_refine_diff_density_rms 0.093
_refine_ls_extinction_method none
_refine_ls_goodness_of_fit_ref 1.056
_refine_ls_hydrogen_treatment constr
_refine_ls_matrix_type full
_refine_ls_number_parameters 208
_refine_ls_number_reflns 4186
_refine_ls_number_restraints 0
_refine_ls_restrained_S_all 1.056
_refine_ls_R_factor_all 0.0342
_refine_ls_R_factor_gt 0.0303
_refine_ls_shift/su_max 0.001
_refine_ls_shift/su_mean 0.000
_refine_ls_structure_factor_coef Fsqd
_refine_ls_weighting_details 'calc w=1/[\s^2^(Fo^2^)+(0.0200P)^2^+4.1289P] where P=(Fo^2^+2Fc^2^)/3'
_refine_ls_weighting_scheme calc
_refine_ls_wR_factor_gt 0.0654
_refine_ls_wR_factor_ref 0.0672
_reflns_number_gt 3870
_reflns_number_total 4186
_reflns_threshold_expression I>2\s(I)
_cod_data_source_file jo401888f_si_003.cif
_cod_data_source_block eva58
_cod_original_sg_symbol_H-M 'P 21/c'
_cod_database_code 4028690

loop_
_symmetry_equiv_pos_as_xyz
'x, y, z'
'-x, y+1/2, -z+1/2'
'-x, -y, -z'
'x, -y-1/2, z-1/2'

loop_
_atom_site_label
_atom_site_type_symbol
_atom_site_fract_x
_atom_site_fract_y
_atom_site_fract_z
_atom_site_U_iso_or_equiv
_atom_site_adp_type
_atom_site_occupancy
_atom_site_symmetry_multiplicity
_atom_site_calc_flag
_atom_site_refinement_flags
S S 0.67656(5) 0.07301(3) -0.28557(7) 0.01158(11) Uani 1 1 d .
O1 O 0.74746(17) 0.05164(9) -0.4117(2) 0.0178(4) Uani 1 1 d .
O2 O 0.56760(16) 0.10679(9) -0.3604(2) 0.0185(4) Uani 1 1 d .
C1 C 0.65511(19) -0.00106(12) -0.1499(3) 0.0102(4) Uani 1 1 d .
C2 C 0.6095(2) -0.06294(12) -0.2474(3) 0.0123(4) Uani 1 1 d .
H2 H 0.5888 -0.0646 -0.3798 0.015 Uiso 1 1 calc R
C3 C 0.59704(19) -0.12043(12) -0.1394(3) 0.0117(4) Uani 1 1 d .
O3 O 0.55475(16) -0.18613(9) -0.1966(2) 0.0163(3) Uani 1 1 d .
C7 C 0.5796(2) -0.22992(12) -0.0320(3) 0.0157(5) Uani 1 1 d .
H7A H 0.6478 -0.2605 -0.0317 0.019 Uiso 1 1 calc R
H7B H 0.5123 -0.2607 -0.0272 0.019 Uiso 1 1 calc R
C4 C 0.6261(2) -0.11774(12) 0.0545(3) 0.0122(4) Uani 1 1 d .
O4 O 0.60307(16) -0.18195(9) 0.1258(2) 0.0170(3) Uani 1 1 d .
C5 C 0.6680(2) -0.05727(12) 0.1503(3) 0.0131(4) Uani 1 1 d .
H5 H 0.6857 -0.0561 0.2828 0.016 Uiso 1 1 calc R
C6 C 0.68370(19) 0.00311(12) 0.0453(3) 0.0104(4) Uani 1 1 d .
N N 0.75481(16) 0.12741(10) -0.1284(3) 0.0105(4) Uani 1 1 d .
C8 C 0.69366(19) 0.13462(12) 0.0270(3) 0.0113(4) Uani 1 1 d .
H8 H 0.6077 0.1321 -0.0214 0.014 Uiso 1 1 calc R
C9 C 0.73678(19) 0.06973(12) 0.1481(3) 0.0112(4) Uani 1 1 d .
H9 H 0.7212 0.0735 0.2760 0.013 Uiso 1 1 calc R
C10 C 0.8646(2) 0.07469(12) 0.1490(3) 0.0122(4) Uani 1 1 d .
C11 C 0.8738(2) 0.09852(12) -0.0438(3) 0.0128(4) Uani 1 1 d .
H11 H 0.8888 0.0561 -0.1171 0.015 Uiso 1 1 calc R
Br1 Br 0.73620(2) 0.223189(12) 0.16168(3) 0.01440(7) Uani 1 1 d .
C12 C 0.9727(2) 0.15147(13) -0.0322(4) 0.0190(5) Uani 1 1 d .
H12A H 0.9567 0.1956 0.0313 0.023 Uiso 1 1 calc R
H12B H 0.9827 0.1639 -0.1587 0.023 Uiso 1 1 calc R
C13 C 1.0819(2) 0.11464(15) 0.0799(4) 0.0256(6) Uani 1 1 d .
H13A H 1.0970 0.0715 0.0117 0.031 Uiso 1 1 calc R
H13B H 1.1490 0.1470 0.0884 0.031 Uiso 1 1 calc R
C14 C 1.0733(2) 0.09344(14) 0.2755(4) 0.0234(6) Uani 1 1 d .
H14 H 1.1274 0.0528 0.3175 0.028 Uiso 1 1 calc R
Br2 Br 1.11914(3) 0.174735(16) 0.45221(5) 0.03562(9) Uani 1 1 d .
C15 C 0.9547(2) 0.07260(13) 0.2943(4) 0.0181(5) Uani 1 1 d .
H15 H 0.9432 0.0575 0.4123 0.022 Uiso 1 1 calc R

loop_
_atom_site_aniso_label
_atom_site_aniso_U_11
_atom_site_aniso_U_22
_atom_site_aniso_U_33
_atom_site_aniso_U_23
_atom_site_aniso_U_13
_atom_site_aniso_U_12
S 0.0182(3) 0.0088(2) 0.0069(2) 0.00019(18) 0.00079(19) 0.0002(2)
O1 0.0311(10) 0.0142(8) 0.0099(7) 0.0002(6) 0.0087(7) -0.0003(7)
O2 0.0228(9) 0.0129(8) 0.0154(8) 0.0002(6) -0.0054(7) 0.0020(7)
C1 0.0107(10) 0.0098(10) 0.0098(10) 0.0001(8) 0.0017(8) -0.0007(8)
C2 0.0137(10) 0.0114(10) 0.0107(10) -0.0018(8) 0.0001(8) -0.0004(8)
C3 0.0098(10) 0.0106(10) 0.0145(10) -0.0034(8) 0.0025(8) -0.0009(8)
O3 0.0233(9) 0.0091(8) 0.0151(8) -0.0016(6) 0.0014(7) -0.0036(7)
C7 0.0191(11) 0.0109(10) 0.0159(11) -0.0013(8) 0.0014(9) 0.0004(9)
C4 0.0126(10) 0.0113(10) 0.0136(10) 0.0021(8) 0.0046(8) -0.0018(8)
O4 0.0265(9) 0.0108(8) 0.0148(8) 0.0008(6) 0.0072(7) -0.0051(7)
C5 0.0156(11) 0.0139(11) 0.0104(10) -0.0003(8) 0.0040(8) -0.0033(8)
C6 0.0091(10) 0.0117(10) 0.0104(10) -0.0009(8) 0.0024(8) -0.0018(8)
N 0.0125(9) 0.0091(8) 0.0099(8) -0.0006(7) 0.0026(7) -0.0008(7)
C8 0.0120(10) 0.0105(10) 0.0114(10) -0.0032(8) 0.0028(8) -0.0014(8)
C9 0.0143(10) 0.0108(10) 0.0085(9) -0.0009(8) 0.0028(8) -0.0036(8)
C10 0.0147(11) 0.0079(10) 0.0132(10) 0.0002(8) 0.0016(8) -0.0002(8)
C11 0.0124(10) 0.0096(10) 0.0165(11) 0.0011(8) 0.0037(8) 0.0009(8)
Br1 0.01648(12) 0.01110(11) 0.01537(11) -0.00522(8) 0.00299(8) -0.00111(8)
C12 0.0138(11) 0.0158(11) 0.0292(13) 0.0019(10) 0.0086(10) -0.0022(9)
C13 0.0111(11) 0.0215(13) 0.0441(17) -0.0024(12) 0.0061(11) 0.0012(10)
C14 0.0154(12) 0.0138(12) 0.0363(15) -0.0057(10) -0.0043(11) 0.0016(9)
Br2 0.02040(14) 0.02555(15) 0.0541(2) -0.01644(13) -0.00627(13) -0.00334(11)
C15 0.0194(12) 0.0114(11) 0.0197(12) -0.0007(9) -0.0037(9) 0.0002(9)

loop_
_atom_type_symbol
_atom_type_description
_atom_type_scat_dispersion_real
_atom_type_scat_dispersion_imag
_atom_type_scat_source
C C 0.0033 0.0016 'International Tables Vol C Tables 4.2.6.8 and 6.1.1.4'
H H 0.0000 0.0000 'International Tables Vol C Tables 4.2.6.8 and 6.1.1.4'
N N 0.0061 0.0033 'International Tables Vol C Tables 4.2.6.8 and 6.1.1.4'
O O 0.0106 0.0060 'International Tables Vol C Tables 4.2.6.8 and 6.1.1.4'
S S 0.1246 0.1234 'International Tables Vol C Tables 4.2.6.8 and 6.1.1.4'
Br Br -0.2901 2.4595 'International Tables Vol C Tables 4.2.6.8 and 6.1.1.4'

loop_
_geom_angle_atom_site_label_1
_geom_angle_atom_site_label_2
_geom_angle_atom_site_label_3
_geom_angle
O2 S O1 118.59(11)
O2 S N 107.97(10)
O1 S N 107.86(10)
O2 S C1 109.78(11)
O1 S C1 108.72(10)
N S C1 102.74(10)
C6 C1 C2 123.0(2)
C6 C1 S 120.15(17)
C2 C1 S 116.82(16)
C3 C2 C1 115.8(2)
C3 C2 H2 122.1
C1 C2 H2 122.1
O3 C3 C2 128.0(2)
O3 C3 C4 109.8(2)
C2 C3 C4 122.1(2)
C3 O3 C7 105.45(17)
O3 C7 O4 106.54(17)
O3 C7 H7A 110.4
O4 C7 H7A 110.4
O3 C7 H7B 110.4
O4 C7 H7B 110.4
H7A C7 H7B 108.6
O4 C4 C5 128.0(2)
O4 C4 C3 109.60(19)
C5 C4 C3 122.4(2)
C4 O4 C7 105.22(17)
C4 C5 C6 117.6(2)
C4 C5 H5 121.2
C6 C5 H5 121.2
C1 C6 C5 119.0(2)
C1 C6 C9 122.19(19)
C5 C6 C9 118.75(19)
C8 N C11 106.43(16)
C8 N S 107.47(14)
C11 N S 112.92(14)
N C8 C9 102.62(17)
N C8 Br1 110.75(14)
C9 C8 Br1 111.81(14)
N C8 H8 110.5
C9 C8 H8 110.5
Br1 C8 H8 110.5
C10 C9 C6 110.74(18)
C10 C9 C8 99.05(17)
C6 C9 C8 108.65(17)
C10 C9 H9 112.5
C6 C9 H9 112.5
C8 C9 H9 112.5
C15 C10 C9 128.5(2)
C15 C10 C11 123.4(2)
C9 C10 C11 107.01(18)
N C11 C10 103.88(18)
N C11 C12 114.92(19)
C10 C11 C12 110.7(2)
N C11 H11 109.0
C10 C11 H11 109.0
C12 C11 H11 109.0
C11 C12 C13 106.2(2)
C11 C12 H12A 110.5
C13 C12 H12A 110.5
C11 C12 H12B 110.5
C13 C12 H12B 110.5
H12A C12 H12B 108.7
C14 C13 C12 113.8(2)
C14 C13 H13A 108.8
C12 C13 H13A 108.8
C14 C13 H13B 108.8
C12 C13 H13B 108.8
H13A C13 H13B 107.7
C15 C14 C13 114.7(2)
C15 C14 Br2 105.43(18)
C13 C14 Br2 110.42(18)
C15 C14 H14 108.7
C13 C14 H14 108.7
Br2 C14 H14 108.7
C10 C15 C14 121.3(2)
C10 C15 H15 119.4
C14 C15 H15 119.4

loop_
_geom_bond_atom_site_label_1
_geom_bond_atom_site_label_2
_geom_bond_distance
S O2 1.4314(18)
S O1 1.4371(18)
S N 1.6618(19)
S C1 1.763(2)
C1 C6 1.402(3)
C1 C2 1.409(3)
C2 C3 1.368(3)
C2 H2 0.9500
C3 O3 1.363(3)
C3 C4 1.391(3)
O3 C7 1.439(3)
C7 O4 1.447(3)
C7 H7A 0.9900
C7 H7B 0.9900
C4 O4 1.367(3)
C4 C5 1.371(3)
C5 C6 1.408(3)
C5 H5 0.9500
C6 C9 1.524(3)
N C8 1.487(3)
N C11 1.506(3)
C8 C9 1.529(3)
C8 Br1 1.946(2)
C8 H8 1.0000
C9 C10 1.510(3)
C9 H9 1.0000
C10 C15 1.331(3)
C10 C11 1.513(3)
C11 C12 1.523(3)
C11 H11 1.0000
C12 C13 1.534(4)
C12 H12A 0.9900
C12 H12B 0.9900
C13 C14 1.517(4)
C13 H13A 0.9900
C13 H13B 0.9900
C14 C15 1.490(4)
C14 Br2 2.001(3)
C14 H14 1.0000
C15 H15 0.9500

loop_
_geom_torsion_atom_site_label_1
_geom_torsion_atom_site_label_2
_geom_torsion_atom_site_label_3
_geom_torsion_atom_site_label_4
_geom_torsion
O2 S C1 C6 -103.59(19)
O1 S C1 C6 125.20(19)
N S C1 C6 11.1(2)
O2 S C1 C2 76.81(19)
O1 S C1 C2 -54.4(2)
N S C1 C2 -168.51(17)
C6 C1 C2 C3 -1.6(3)
S C1 C2 C3 178.02(17)
C1 C2 C3 O3 179.5(2)
C1 C2 C3 C4 0.8(3)
C2 C3 O3 C7 169.9(2)
C4 C3 O3 C7 -11.3(2)
C3 O3 C7 O4 17.7(2)
O3 C3 C4 O4 0.1(3)
C2 C3 C4 O4 179.0(2)
O3 C3 C4 C5 -178.2(2)
C2 C3 C4 C5 0.7(4)
C5 C4 O4 C7 -170.8(2)
C3 C4 O4 C7 11.0(2)
O3 C7 O4 C4 -17.7(2)
O4 C4 C5 C6 -179.4(2)
C3 C4 C5 C6 -1.4(3)
C2 C1 C6 C5 0.9(3)
S C1 C6 C5 -178.70(17)
C2 C1 C6 C9 177.8(2)
S C1 C6 C9 -1.7(3)
C4 C5 C6 C1 0.6(3)
C4 C5 C6 C9 -176.5(2)
O2 S N C8 64.83(16)
O1 S N C8 -165.89(14)
C1 S N C8 -51.15(16)
O2 S N C11 -178.11(15)
O1 S N C11 -48.82(17)
C1 S N C11 65.92(17)
C11 N C8 C9 -36.8(2)
S N C8 C9 84.46(16)
C11 N C8 Br1 82.70(17)
S N C8 Br1 -156.07(10)
C1 C6 C9 C10 -77.9(3)
C5 C6 C9 C10 99.1(2)
C1 C6 C9 C8 29.9(3)
C5 C6 C9 C8 -153.1(2)
N C8 C9 C10 45.13(19)
Br1 C8 C9 C10 -73.60(18)
N C8 C9 C6 -70.5(2)
Br1 C8 C9 C6 170.80(14)
C6 C9 C10 C15 -116.0(3)
C8 C9 C10 C15 130.0(2)
C6 C9 C10 C11 75.9(2)
C8 C9 C10 C11 -38.1(2)
C8 N C11 C10 12.7(2)
S N C11 C10 -104.98(17)
C8 N C11 C12 -108.4(2)
S N C11 C12 133.88(18)
C15 C10 C11 N -152.2(2)
C9 C10 C11 N 16.6(2)
C15 C10 C11 C12 -28.3(3)
C9 C10 C11 C12 140.52(19)
N C11 C12 C13 172.7(2)
C10 C11 C12 C13 55.4(3)
C11 C12 C13 C14 -59.8(3)
C12 C13 C14 C15 33.1(3)
C12 C13 C14 Br2 -85.9(2)
C9 C10 C15 C14 -166.9(2)
C11 C10 C15 C14 -0.6(4)
C13 C14 C15 C10 -1.6(3)
Br2 C14 C15 C10 120.1(2)
